data_7239292
loop_
_publ_author_name
'Zhang, Shuang'
'Sun, Ning-Xi'
'Li, Li'
'Han, Zheng-Bo'
'Zheng, Yan-Zhen'

_publ_section_title
;
 Two porous Co(ii) bithiophenedicarboxylate metal--organic frameworks:
 from a self-interpenetrating framework to a two-fold interpenetrating
 \a-Po topological network
;
_journal_issue 11
_journal_name_full 'RSC Advances'
_journal_page_first 5740
_journal_paper_doi 10.1039/c3ra44559c
_journal_volume 4
_journal_year 2014
_chemical_formula_moiety 'C92 H76 Co4 N8 O18 S8'
_chemical_formula_sum 'C23 H35 Co N2 O12.5 S2'
_chemical_formula_weight 622.59
_space_group_IT_number 15
_space_group_name_Hall '-C 2yc'
_space_group_name_H-M_alt 'C 1 2/c 1'
_symmetry_cell_setting monoclinic
_symmetry_space_group_name_Hall '-C 2yc'
_symmetry_space_group_name_H-M 'C 1 2/c 1'
_atom_sites_solution_hydrogens geom
_atom_sites_solution_primary direct
_atom_sites_solution_secondary difmap
_audit_creation_method SHELXL-97
_cell_angle_alpha 90.00
_cell_angle_beta 107.863(2)
_cell_angle_gamma 90.00
_cell_formula_units_Z 8
_cell_length_a 13.6908(15)
_cell_length_b 34.250(4)
_cell_length_c 14.9404(16)
_cell_measurement_reflns_used 3452
_cell_measurement_temperature 173(2)
_cell_measurement_theta_max 23.88
_cell_measurement_theta_min 2.37
_cell_volume 6668.0(13)
_computing_cell_refinement 'Bruker SMART'
_computing_data_collection 'Bruker SMART'
_computing_data_reduction 'Bruker SAINT'
_computing_molecular_graphics 'Bruker SHELXTL'
_computing_publication_material 'Bruker SHELXTL'
_computing_structure_refinement 'SHELXL-97 (Sheldrick, 2008)'
_computing_structure_solution 'SHELXS-97 (Sheldrick, 2008)'
_diffrn_ambient_temperature 173(2)
_diffrn_measured_fraction_theta_full 0.996
_diffrn_measured_fraction_theta_max 0.996
_diffrn_measurement_device_type 'CCD area detector'
_diffrn_measurement_method 'phi and omega scans'
_diffrn_radiation_monochromator graphite
_diffrn_radiation_source 'fine-focus sealed tube'
_diffrn_radiation_type MoK\a
_diffrn_radiation_wavelength 0.71073
_diffrn_reflns_av_R_equivalents 0.0853
_diffrn_reflns_av_sigmaI/netI 0.1351
_diffrn_reflns_limit_h_max 16
_diffrn_reflns_limit_h_min -16
_diffrn_reflns_limit_k_max 42
_diffrn_reflns_limit_k_min -42
_diffrn_reflns_limit_l_max 18
_diffrn_reflns_limit_l_min -12
_diffrn_reflns_number 18286
_diffrn_reflns_theta_full 26.08
_diffrn_reflns_theta_max 26.08
_diffrn_reflns_theta_min 1.19
_exptl_absorpt_coefficient_mu 0.664
_exptl_absorpt_correction_T_max 0.9069
_exptl_absorpt_correction_T_min 0.7912
_exptl_absorpt_correction_type multi-scan
_exptl_absorpt_process_details 'SADABS (Bruker, 2000)'
_exptl_crystal_colour purple
_exptl_crystal_density_diffrn 1.177
_exptl_crystal_density_method 'not measured'
_exptl_crystal_description block
_exptl_crystal_F_000 2448
_exptl_crystal_size_max 0.37
_exptl_crystal_size_mid 0.24
_exptl_crystal_size_min 0.15
_platon_squeeze_details
;

8 disordered lattice water molecules have been removed 

from the asymmetric unit by the SQUEEZE process.

;
_refine_diff_density_max 0.353
_refine_diff_density_min -0.301
_refine_diff_density_rms 0.057
_refine_ls_extinction_method none
_refine_ls_goodness_of_fit_ref 0.998
_refine_ls_hydrogen_treatment constr
_refine_ls_matrix_type full
_refine_ls_number_parameters 434
_refine_ls_number_reflns 6596
_refine_ls_number_restraints 279
_refine_ls_restrained_S_all 1.012
_refine_ls_R_factor_all 0.1146
_refine_ls_R_factor_gt 0.0501
_refine_ls_shift/su_max 0.001
_refine_ls_shift/su_mean 0.000
_refine_ls_structure_factor_coef Fsqd
_refine_ls_weighting_details 'calc w=1/[\s^2^(Fo^2^)+(0.0128P)^2^+0.0000P] where P=(Fo^2^+2Fc^2^)/3'
_refine_ls_weighting_scheme calc
_refine_ls_wR_factor_gt 0.0796
_refine_ls_wR_factor_ref 0.0860
_reflns_number_gt 3048
_reflns_number_total 6596
_reflns_threshold_expression >2sigma(I)
_cod_data_source_file c3ra44559c.txt
_cod_data_source_block 1
_cod_depositor_comments
;
The following automatic conversions were performed:

data item '_symmetry_cell_setting' value 'Monoclinic' was changed to
'monoclinic' in accordance with the
/home/saulius/struct/COD-crude-data/automatic-downloads/DataCite-retrospective/RSC/depositions/lib/dictionaries/cif_core.dic
dictionary named 'cif_core.dic' version 2.4.2 last updated on
2011-04-26.

Automatic conversion script
Id: cif_fix_values 6909 2019-04-08 15:41:33Z antanas 
;
_cod_original_cell_volume 6668.1(13)
_cod_original_sg_symbol_Hall '-C 2yc  '
_cod_original_sg_symbol_H-M 'C2/c  '
_cod_database_code 7239292

loop_
_symmetry_equiv_pos_as_xyz
'x, y, z'
'-x, y, -z+1/2'
'x+1/2, y+1/2, z'
'-x+1/2, y+1/2, -z+1/2'
'-x, -y, -z'
'x, -y, z-1/2'
'-x+1/2, -y+1/2, -z'
'x+1/2, -y+1/2, z-1/2'

loop_
_atom_site_label
_atom_site_type_symbol
_atom_site_fract_x
_atom_site_fract_y
_atom_site_fract_z
_atom_site_U_iso_or_equiv
_atom_site_adp_type
_atom_site_occupancy
_atom_site_symmetry_multiplicity
_atom_site_calc_flag
_atom_site_refinement_flags
N2 N -0.0606(13) 0.0989(5) 1.0279(13) 0.049(4) Uani 0.50 1 d PDU
C18 C -0.1399(11) 0.0822(3) 0.9626(10) 0.058(3) Uani 0.50 1 d PDU
H18A H -0.2081 0.0893 0.9614 0.070 Uiso 0.50 1 d PR
C19 C -0.1282(9) 0.0559(3) 0.8970(8) 0.071(3) Uani 0.50 1 d PDU
H19A H -0.1859 0.0447 0.8500 0.085 Uiso 0.50 1 d PR
C20 C -0.0342(9) 0.0444(5) 0.8945(10) 0.086(4) Uani 0.50 1 d PDU
C21 C 0.0445(10) 0.0630(5) 0.9534(9) 0.096(4) Uani 0.50 1 d PDU
H21A H 0.1135 0.0576 0.9541 0.115 Uiso 0.50 1 d PR
C22 C 0.0315(13) 0.0902(5) 1.0174(11) 0.088(5) Uani 0.50 1 d PDU
H22A H 0.0885 0.1027 1.0622 0.105 Uiso 0.50 1 d PR
C23 C -0.0221(9) 0.0155(3) 0.8211(8) 0.090(4) Uani 0.50 1 d PDU
H23A H -0.0766 -0.0033 0.8064 0.108 Uiso 0.50 1 d PR
H23B H 0.0421 0.0020 0.8444 0.108 Uiso 0.50 1 d PR
C24 C -0.0281(10) 0.0376(2) 0.7325(8) 0.087(3) Uani 0.50 1 d PDU
H24A H 0.0332 0.0530 0.7454 0.104 Uiso 0.50 1 d PR
H24B H -0.0856 0.0551 0.7183 0.104 Uiso 0.50 1 d PR
N2' N 0.0633(15) 0.0930(6) 0.4638(13) 0.054(4) Uani 0.50 1 d PDU
C18' C 0.1268(12) 0.0680(4) 0.5240(11) 0.077(4) Uani 0.50 1 d PDU
H18B H 0.1976 0.0706 0.5272 0.092 Uiso 0.50 1 d PR
C19' C 0.0962(10) 0.0423(4) 0.5798(10) 0.088(4) Uani 0.50 1 d PDU
H19B H 0.1478 0.0260 0.6212 0.106 Uiso 0.50 1 d PR
C20' C 0.0005(10) 0.0396(4) 0.5798(8) 0.076(3) Uani 0.50 1 d PDU
C21' C -0.0682(11) 0.0600(4) 0.5139(8) 0.070(3) Uani 0.50 1 d PDU
H21B H -0.1394 0.0559 0.5075 0.084 Uiso 0.50 1 d PR
C22' C -0.0359(13) 0.0864(5) 0.4580(9) 0.058(3) Uani 0.50 1 d PDU
H22B H -0.0870 0.1012 0.4121 0.070 Uiso 0.50 1 d PR
C23' C -0.0348(10) 0.0118(3) 0.6455(8) 0.099(4) Uani 0.50 1 d PDU
H23C H -0.1037 0.0025 0.6182 0.119 Uiso 0.50 1 d PR
H23D H 0.0112 -0.0101 0.6620 0.119 Uiso 0.50 1 d PR
S1 S 0.3793(12) 0.0437(5) 0.4764(10) 0.091(3) Uani 0.50 1 d PDU
C1 C 0.4420(9) 0.0006(4) 0.4744(9) 0.112(5) Uani 0.50 1 d PDU
C2 C 0.4009(8) -0.0184(3) 0.3925(9) 0.137(5) Uani 0.50 1 d PDU
H2A H 0.4242 -0.0435 0.3790 0.164 Uiso 0.50 1 d PR
C3 C 0.3170(9) 0.0015(4) 0.3301(9) 0.130(5) Uani 0.50 1 d PDU
H3A H 0.2798 -0.0071 0.2679 0.156 Uiso 0.50 1 d PR
C4 C 0.2956(11) 0.0351(4) 0.3676(11) 0.101(5) Uani 0.50 1 d PDU
C5 C 0.220(2) 0.0636(7) 0.325(2) 0.076(4) Uani 0.50 1 d PDU
O1 O 0.216(2) 0.0974(9) 0.369(2) 0.056(5) Uani 0.50 1 d PDU
O2 O 0.1508(14) 0.0531(4) 0.2481(14) 0.086(5) Uani 0.50 1 d PDU
S1' S 0.6069(13) -0.0472(5) 0.5413(11) 0.101(3) Uani 0.50 1 d PDU
C1' C 0.5266(9) -0.0120(4) 0.5570(9) 0.097(4) Uani 0.50 1 d PDU
C2' C 0.5551(7) 0.0002(3) 0.6464(8) 0.093(3) Uani 0.50 1 d PDU
H2'A H 0.5181 0.0201 0.6679 0.111 Uiso 0.50 1 d PR
C3' C 0.6431(7) -0.0188(3) 0.7053(8) 0.083(3) Uani 0.50 1 d PDU
H3'A H 0.6713 -0.0140 0.7715 0.100 Uiso 0.50 1 d PR
C4' C 0.6811(10) -0.0451(4) 0.6566(10) 0.071(4) Uani 0.50 1 d PDU
C5' C 0.7770(18) -0.0708(6) 0.6871(19) 0.051(3) Uani 0.50 1 d PDU
O1' O 0.7821(19) -0.0918(9) 0.624(2) 0.041(4) Uani 0.50 1 d PDU
O2' O 0.8341(12) -0.0672(4) 0.7668(12) 0.062(3) Uani 0.50 1 d PDU
C6 C -0.2432(3) 0.23953(12) 0.4602(3) 0.0667(13) Uani 1 1 d .
C7 C -0.3117(3) 0.23360(15) 0.3731(3) 0.1014(19) Uani 1 1 d .
H7 H -0.3799 0.2434 0.3551 0.122 Uiso 1 1 calc R
C8 C -0.2726(3) 0.21177(13) 0.3126(3) 0.0829(16) Uani 1 1 d .
H8 H -0.3108 0.2059 0.2494 0.100 Uiso 1 1 calc R
C9 C -0.1730(3) 0.19972(10) 0.3543(3) 0.0482(11) Uani 1 1 d .
C10 C -0.1079(3) 0.17568(10) 0.3148(3) 0.0375(9) Uani 1 1 d .
C11 C 0.3025(3) 0.17076(12) 0.4706(3) 0.0675(14) Uani 1 1 d .
H11 H 0.3236 0.1571 0.4243 0.081 Uiso 1 1 calc R
C12 C 0.3736(3) 0.19344(13) 0.5352(3) 0.0710(14) Uani 1 1 d .
H12 H 0.4419 0.1947 0.5323 0.085 Uiso 1 1 calc R
C13 C 0.3484(3) 0.21420(11) 0.6032(3) 0.0518(12) Uani 1 1 d .
C14 C 0.2473(3) 0.21122(11) 0.6015(3) 0.0653(13) Uani 1 1 d .
H14 H 0.2238 0.2253 0.6456 0.078 Uiso 1 1 calc R
C15 C 0.1802(3) 0.18757(12) 0.5352(3) 0.0640(13) Uani 1 1 d .
H15 H 0.1113 0.1859 0.5362 0.077 Uiso 1 1 calc R
C16 C 0.4251(3) 0.23866(11) 0.6756(3) 0.0708(14) Uani 1 1 d .
H16A H 0.3879 0.2563 0.7065 0.085 Uiso 1 1 calc R
H16B H 0.4639 0.2551 0.6437 0.085 Uiso 1 1 calc R
C17 C 0.5000 0.21402(15) 0.7500 0.0642(18) Uani 1 2 d S
H17A H 0.4612 0.1970 0.7806 0.077 Uiso 0.50 1 calc PR
H17B H 0.5388 0.1970 0.7194 0.077 Uiso 0.50 1 calc PR
Co1 Co 0.09862(3) 0.133124(13) 0.36507(3) 0.03561(15) Uani 1 1 d .
N1 N 0.2059(2) 0.16716(9) 0.4707(2) 0.0455(9) Uani 1 1 d .
O3 O -0.01868(15) 0.16893(6) 0.36992(16) 0.0450(7) Uani 1 1 d .
O4 O -0.14448(16) 0.16540(7) 0.23189(17) 0.0451(7) Uani 1 1 d .
O5 O 0.0000 0.09962(8) 0.2500 0.0390(9) Uani 1 2 d S
H5A H -0.0375 0.0849 0.2717 0.047 Uiso 1 1 d R
S2 S -0.12846(7) 0.21752(3) 0.46751(8) 0.0660(4) Uani 1 1 d .

loop_
_atom_site_aniso_label
_atom_site_aniso_U_11
_atom_site_aniso_U_22
_atom_site_aniso_U_33
_atom_site_aniso_U_23
_atom_site_aniso_U_13
_atom_site_aniso_U_12
N2 0.047(6) 0.043(6) 0.050(7) -0.009(5) 0.006(6) -0.006(5)
C18 0.068(6) 0.058(7) 0.052(7) -0.025(6) 0.021(5) -0.009(5)
C19 0.095(6) 0.059(6) 0.053(7) -0.034(5) 0.014(6) 0.001(5)
C20 0.103(7) 0.081(6) 0.067(7) -0.025(6) 0.014(6) 0.026(6)
C21 0.093(7) 0.111(8) 0.075(9) -0.038(7) 0.012(6) 0.045(6)
C22 0.075(6) 0.096(8) 0.073(9) -0.022(7) -0.005(7) 0.009(6)
C23 0.127(8) 0.072(6) 0.069(8) -0.005(5) 0.024(7) 0.036(6)
C24 0.150(9) 0.068(5) 0.053(8) 0.011(5) 0.049(7) 0.045(5)
N2' 0.066(7) 0.067(8) 0.029(6) 0.000(5) 0.013(6) 0.007(6)
C18' 0.090(7) 0.081(8) 0.059(7) 0.020(6) 0.022(6) 0.022(6)
C19' 0.126(8) 0.066(7) 0.062(7) 0.026(6) 0.013(7) 0.010(7)
C20' 0.123(8) 0.056(6) 0.048(6) 0.008(5) 0.025(6) 0.010(6)
C21' 0.111(7) 0.071(6) 0.031(6) 0.004(5) 0.024(6) -0.015(6)
C22' 0.085(7) 0.075(7) 0.021(5) 0.003(5) 0.024(5) -0.007(6)
C23' 0.160(9) 0.077(6) 0.059(7) 0.029(5) 0.031(7) 0.026(6)
S1 0.063(3) 0.096(3) 0.086(5) -0.027(3) -0.017(3) 0.049(3)
C1 0.082(8) 0.104(8) 0.107(9) -0.038(6) -0.036(6) 0.068(6)
C2 0.103(8) 0.114(8) 0.136(9) -0.040(7) -0.047(7) 0.074(6)
C3 0.103(8) 0.107(8) 0.123(9) -0.039(7) -0.050(7) 0.064(6)
C4 0.083(7) 0.078(8) 0.094(9) -0.036(6) -0.045(6) 0.049(6)
C5 0.070(6) 0.057(7) 0.069(8) -0.017(6) -0.024(6) 0.033(5)
O1 0.053(7) 0.040(8) 0.050(8) -0.001(7) -0.020(6) 0.018(5)
O2 0.083(7) 0.062(8) 0.076(8) -0.019(6) -0.028(6) 0.035(6)
S1' 0.077(4) 0.098(3) 0.093(5) -0.032(4) -0.026(3) 0.049(3)
C1' 0.064(6) 0.101(7) 0.098(7) -0.033(6) -0.017(5) 0.053(5)
C2' 0.066(6) 0.104(7) 0.091(7) -0.021(6) 0.000(5) 0.049(5)
C3' 0.065(6) 0.089(7) 0.080(7) -0.018(5) -0.001(5) 0.045(5)
C4' 0.054(6) 0.071(7) 0.065(7) -0.017(5) -0.015(5) 0.036(5)
C5' 0.042(5) 0.054(7) 0.050(6) -0.002(6) 0.001(5) 0.022(5)
O1' 0.032(6) 0.043(8) 0.046(7) 0.004(6) 0.008(6) 0.015(5)
O2' 0.054(5) 0.064(7) 0.051(6) -0.012(6) -0.008(4) 0.029(5)
C6 0.051(2) 0.090(3) 0.057(4) -0.025(3) 0.014(3) 0.027(2)
C7 0.055(3) 0.168(5) 0.069(4) -0.043(4) 0.002(3) 0.051(3)
C8 0.052(3) 0.135(4) 0.051(3) -0.028(3) 0.001(3) 0.033(3)
C9 0.045(2) 0.063(3) 0.033(3) -0.010(2) 0.006(2) 0.014(2)
C10 0.042(2) 0.036(2) 0.037(3) 0.001(2) 0.016(2) 0.0042(18)
C11 0.037(2) 0.099(4) 0.062(3) -0.031(3) 0.009(2) -0.007(2)
C12 0.039(2) 0.097(4) 0.071(4) -0.024(3) 0.008(3) -0.013(2)
C13 0.051(3) 0.036(2) 0.047(3) 0.002(2) -0.016(2) 0.001(2)
C14 0.060(3) 0.077(3) 0.049(3) -0.034(2) 0.002(3) 0.008(2)
C15 0.035(2) 0.094(4) 0.051(3) -0.019(3) -0.005(2) -0.005(2)
C16 0.067(3) 0.053(3) 0.061(3) -0.010(2) -0.027(3) 0.000(2)
C17 0.068(4) 0.053(4) 0.044(4) 0.000 -0.023(3) 0.000
Co1 0.0288(2) 0.0412(3) 0.0309(3) 0.0002(3) 0.0005(2) 0.0025(2)
N1 0.0374(18) 0.062(2) 0.032(2) -0.0120(17) 0.0025(17) -0.0009(16)
O3 0.0319(13) 0.0581(17) 0.0384(17) -0.0066(13) 0.0008(13) 0.0098(12)
O4 0.0422(14) 0.0577(17) 0.0331(17) -0.0044(14) 0.0080(14) 0.0116(12)
O5 0.0369(17) 0.040(2) 0.035(2) 0.000 0.0025(17) 0.000
S2 0.0470(6) 0.0968(9) 0.0484(8) -0.0179(7) 0.0062(6) 0.0245(6)

loop_
_atom_type_symbol
_atom_type_description
_atom_type_scat_dispersion_real
_atom_type_scat_dispersion_imag
_atom_type_scat_source
C C 0.0033 0.0016 'International Tables Vol C Tables 4.2.6.8 and 6.1.1.4'
H H 0.0000 0.0000 'International Tables Vol C Tables 4.2.6.8 and 6.1.1.4'
N N 0.0061 0.0033 'International Tables Vol C Tables 4.2.6.8 and 6.1.1.4'
O O 0.0106 0.0060 'International Tables Vol C Tables 4.2.6.8 and 6.1.1.4'
S S 0.1246 0.1234 'International Tables Vol C Tables 4.2.6.8 and 6.1.1.4'
Co Co 0.3494 0.9721 'International Tables Vol C Tables 4.2.6.8 and 6.1.1.4'

loop_
_geom_angle_atom_site_label_1
_geom_angle_atom_site_label_2
_geom_angle_atom_site_label_3
_geom_angle
_geom_angle_site_symmetry_1
_geom_angle_site_symmetry_3
N2' N2 C22' 87(9) 2_556 2_556
N2' N2 C18 79(8) 2_556 .
C22' N2 C18 121.1(13) 2_556 .
N2' N2 C22 99(8) 2_556 .
C22' N2 C22 16.1(13) 2_556 .
C18 N2 C22 113.4(11) . .
N2' N2 C18' 60(7) 2_556 2_556
C22' N2 C18' 106.0(15) 2_556 2_556
C18 N2 C18' 21.6(9) . 2_556
C22 N2 C18' 103.2(12) . 2_556
N2' N2 Co1 88(7) 2_556 2_556
C22' N2 Co1 120.1(13) 2_556 2_556
C18 N2 Co1 116.2(10) . 2_556
C22 N2 Co1 130.4(10) . 2_556
C18' N2 Co1 122.4(14) 2_556 2_556
C18' C18 N2' 82(3) 2_556 2_556
C18' C18 N2 91(3) 2_556 .
N2' C18 N2 10.5(18) 2_556 .
C18' C18 C19 65(3) 2_556 .
N2' C18 C19 122.7(14) 2_556 .
N2 C18 C19 123.4(10) . .
C18' C18 C19' 45(2) 2_556 2_556
N2' C18 C19' 104.8(14) 2_556 2_556
N2 C18 C19' 108.4(10) . 2_556
C19 C18 C19' 21.9(7) . 2_556
C18' C18 H18A 116.7 2_556 .
N2' C18 H18A 117.7 2_556 .
N2 C18 H18A 118.0 . .
C19 C18 H18A 118.6 . .
C19' C18 H18A 130.7 2_556 .
C19' C19 C18' 86(2) 2_556 2_556
C19' C19 C20 48(2) 2_556 .
C18' C19 C20 112.6(13) 2_556 .
C19' C19 C18 107(2) 2_556 .
C18' C19 C18 22.9(10) 2_556 .
C20 C19 C18 121.9(9) . .
C19' C19 C20' 38.5(17) 2_556 2_556
C18' C19 C20' 101.1(12) 2_556 2_556
C20 C19 C20' 12.4(9) . 2_556
C18 C19 C20' 113.0(9) . 2_556
C19' C19 H19A 111.7 2_556 .
C18' C19 H19A 126.5 2_556 .
C20 C19 H19A 116.1 . .
C18 C19 H19A 122.1 . .
C20' C19 H19A 124.2 2_556 .
C20' C20 C19' 110(4) 2_556 2_556
C20' C20 C21 47(3) 2_556 .
C19' C20 C21 112.3(16) 2_556 .
C20' C20 C19 134(3) 2_556 .
C19' C20 C19 28.2(10) 2_556 .
C21 C20 C19 115.2(10) . .
C20' C20 C23 93(3) 2_556 .
C19' C20 C23 120.3(17) 2_556 .
C21 C20 C23 123.0(9) . .
C19 C20 C23 121.4(9) . .
C20' C20 C23' 66(2) 2_556 2_556
C19' C20 C23' 134.3(19) 2_556 2_556
C21 C20 C23' 97.2(9) . 2_556
C19 C20 C23' 147.3(11) . 2_556
C23 C20 C23' 28.2(6) . 2_556
C20' C20 C21' 37(2) 2_556 2_556
C19' C20 C21' 106.7(16) 2_556 2_556
C21 C20 C21' 12.4(11) . 2_556
C19 C20 C21' 115.9(11) . 2_556
C23 C20 C21' 122.3(10) . 2_556
C23' C20 C21' 94.6(9) 2_556 2_556
C21' C21 C20' 114(4) 2_556 2_556
C21' C21 C20 134(4) 2_556 .
C20' C21 C20 21.7(12) 2_556 .
C21' C21 C22 70(3) 2_556 .
C20' C21 C22 131.7(17) 2_556 .
C20 C21 C22 122.1(10) . .
C21' C21 C22' 59(2) 2_556 2_556
C20' C21 C22' 127(2) 2_556 2_556
C20 C21 C22' 123.0(14) . 2_556
C22 C21 C22' 12.4(14) . 2_556
C21' C21 C19' 117(4) 2_556 2_556
C20' C21 C19' 37.9(10) 2_556 2_556
C20 C21 C19' 29.1(8) . 2_556
C22 C21 C19' 95.4(10) . 2_556
C22' C21 C19' 94.3(12) 2_556 2_556
C21' C21 H21A 67.3 2_556 .
C20' C21 H21A 107.0 2_556 .
C20 C21 H21A 120.6 . .
C22 C21 H21A 117.3 . .
C22' C21 H21A 114.5 2_556 .
C19' C21 H21A 144.7 2_556 .
C22' C22 C21' 97(5) 2_556 2_556
C22' C22 N2 81(5) 2_556 .
C21' C22 N2 134.2(15) 2_556 .
C22' C22 C21 116(5) 2_556 .
C21' C22 C21 21.5(9) 2_556 .
N2 C22 C21 123.4(11) . .
C22' C22 N2' 73(5) 2_556 2_556
C21' C22 N2' 127(2) 2_556 2_556
N2 C22 N2' 9.9(17) . 2_556
C21 C22 N2' 120.3(14) . 2_556
C22' C22 H22A 67.6 2_556 .
C21' C22 H22A 106.7 2_556 .
N2 C22 H22A 114.0 . .
C21 C22 H22A 122.3 . .
N2' C22 H22A 115.5 2_556 .
C23' C23 C24 83.6(18) 2_556 2_556
C23' C23 C24 114(2) 2_556 .
C24 C23 C24 31.0(10) 2_556 .
C23' C23 C20 87.5(15) 2_556 .
C24 C23 C20 103.8(10) 2_556 .
C24 C23 C20 108.6(8) . .
C23' C23 C20' 69.2(13) 2_556 2_556
C24 C23 C20' 104.8(10) 2_556 2_556
C24 C23 C20' 119.2(11) . 2_556
C20 C23 C20' 18.7(8) . 2_556
C23' C23 H23A 125.3 2_556 .
C24 C23 H23A 134.7 2_556 .
C24 C23 H23A 107.9 . .
C20 C23 H23A 110.7 . .
C20' C23 H23A 117.3 2_556 .
C23' C23 H23B 23.5 2_556 .
C24 C23 H23B 85.0 2_556 .
C24 C23 H23B 110.9 . .
C20 C23 H23B 110.0 . .
C20' C23 H23B 91.3 2_556 .
H23A C23 H23B 108.7 . .
C24 C24 C23 80.3(17) 2_556 2_556
C24 C24 C23 68.7(15) 2_556 .
C23 C24 C23 108.9(10) 2_556 .
C24 C24 C23' 110.6(18) 2_556 .
C23 C24 C23' 30.7(7) 2_556 .
C23 C24 C23' 115.1(6) . .
C24 C24 C23' 47.5(12) 2_556 2_556
C23 C24 C23' 97.6(7) 2_556 2_556
C23 C24 C23' 21.6(7) . 2_556
C23' C24 C23' 114.5(8) . 2_556
C24 C24 H24A 41.3 2_556 .
C23 C24 H24A 82.0 2_556 .
C23 C24 H24A 106.9 . .
C23' C24 H24A 107.8 . .
C23' C24 H24A 87.3 2_556 .
C24 C24 H24B 135.7 2_556 .
C23 C24 H24B 135.4 2_556 .
C23 C24 H24B 109.1 . .
C23' C24 H24B 109.7 . .
C23' C24 H24B 125.5 2_556 .
H24A C24 H24B 108.0 . .
N2 N2' C18 91(8) 2_556 2_556
N2 N2' C18' 110(8) 2_556 .
C18 N2' C18' 23.1(9) 2_556 .
N2 N2' C22' 83(8) 2_556 .
C18 N2' C22' 122.3(15) 2_556 .
C18' N2' C22' 111.5(11) . .
N2 N2' C22 71(8) 2_556 2_556
C18 N2' C22 111.1(18) 2_556 2_556
C18' N2' C22 105.5(13) . 2_556
C22' N2' C22 15.5(13) . 2_556
N2 N2' Co1 85(7) 2_556 .
C18 N2' Co1 117.2(14) 2_556 .
C18' N2' Co1 128.4(11) . .
C22' N2' Co1 119.3(10) . .
C22 N2' Co1 125.9(13) 2_556 .
C18 C18' C19 93(3) 2_556 2_556
C18 C18' N2' 75(3) 2_556 .
C19 C18' N2' 131.5(14) 2_556 .
C18 C18' C19' 119(3) 2_556 .
C19 C18' C19' 28.8(7) 2_556 .
N2' C18' C19' 124.1(11) . .
C18 C18' N2 68(3) 2_556 2_556
C19 C18' N2 125(2) 2_556 2_556
N2' C18' N2 9.1(17) . 2_556
C19' C18' N2 122.6(14) . 2_556
C18 C18' H18B 71.4 2_556 .
C19 C18' H18B 105.3 2_556 .
N2' C18' H18B 114.1 . .
C19' C18' H18B 121.6 . .
N2 C18' H18B 114.5 2_556 .
C19 C19' C20 104(3) 2_556 2_556
C19 C19' C20' 123(2) 2_556 .
C20 C19' C20' 22.2(12) 2_556 .
C19 C19' C18' 66(2) 2_556 .
C20 C19' C18' 128.5(16) 2_556 .
C20' C19' C18' 122.6(11) . .
C19 C19' C18 51.2(16) 2_556 2_556
C20 C19' C18 120.5(18) 2_556 2_556
C20' C19' C18 121.6(13) . 2_556
C18' C19' C18 16.0(10) . 2_556
C19 C19' C21 109(2) 2_556 2_556
C20 C19' C21 38.6(10) 2_556 2_556
C20' C19' C21 29.1(8) . 2_556
C18' C19' C21 94.2(10) . 2_556
C18 C19' C21 92.6(10) 2_556 2_556
C19 C19' H19B 80.3 2_556 .
C20 C19' H19B 109.0 2_556 .
C20' C19' H19B 119.8 . .
C18' C19' H19B 117.7 . .
C18 C19' H19B 115.7 2_556 .
C21 C19' H19B 147.2 2_556 .
C20 C20' C21 112(4) 2_556 2_556
C20 C20' C19' 48(3) 2_556 .
C21 C20' C19' 113.0(16) 2_556 .
C20 C20' C21' 130(3) 2_556 .
C21 C20' C21' 20.3(14) 2_556 .
C19' C20' C21' 116.2(10) . .
C20 C20' C23' 96(2) 2_556 .
C21 C20' C23' 121.5(16) 2_556 .
C19' C20' C23' 123.2(9) . .
C21' C20' C23' 120.3(9) . .
C20 C20' C23 68(2) 2_556 2_556
C21 C20' C23 137.3(19) 2_556 2_556
C19' C20' C23 97.5(10) . 2_556
C21' C20' C23 145.3(11) . 2_556
C23' C20' C23 28.8(6) . 2_556
C20 C20' C19 34(2) 2_556 2_556
C21 C20' C19 104.9(15) 2_556 2_556
C19' C20' C19 18.2(8) . 2_556
C21' C20' C19 114.3(10) . 2_556
C23' C20' C19 123.5(9) . 2_556
C23 C20' C19 95.0(8) 2_556 2_556
C21 C21' C22 89(3) 2_556 2_556
C21 C21' C20' 45(3) 2_556 .
C22 C21' C20' 114.9(14) 2_556 .
C21 C21' C22' 103(3) 2_556 .
C22 C21' C22' 15.6(14) 2_556 .
C20' C21' C22' 120.2(10) . .
C21 C21' C20 34(3) 2_556 2_556
C22 C21' C20 103.0(14) 2_556 2_556
C20' C21' C20 13.7(9) . 2_556
C22' C21' C20 110.5(10) . 2_556
C21 C21' H21B 117.1 2_556 .
C22 C21' H21B 125.1 2_556 .
C20' C21' H21B 117.4 . .
C22' C21' H21B 122.4 . .
C20 C21' H21B 126.1 2_556 .
C22 C22' N2 83(5) 2_556 2_556
C22 C22' N2' 91(5) 2_556 .
N2 C22' N2' 10.4(18) 2_556 .
C22 C22' C21' 68(5) 2_556 .
N2 C22' C21' 126.2(13) 2_556 .
N2' C22' C21' 124.5(10) . .
C22 C22' C21 52(4) 2_556 2_556
N2 C22' C21 110.6(15) 2_556 2_556
N2' C22' C21 111.2(12) . 2_556
C21' C22' C21 18.2(9) . 2_556
C22 C22' H22B 112.4 2_556 .
N2 C22' H22B 114.3 2_556 .
N2' C22' H22B 117.1 . .
C21' C22' H22B 118.4 . .
C21 C22' H22B 129.8 2_556 .
C23 C23' C20' 82.0(15) 2_556 .
C23 C23' C24 65.7(17) 2_556 .
C20' C23' C24 103.3(8) . .
C23 C23' C20 64.3(13) 2_556 2_556
C20' C23' C20 18.1(7) . 2_556
C24 C23' C20 91.4(11) . 2_556
C23 C23' C24 44.2(14) 2_556 2_556
C20' C23' C24 100.2(8) . 2_556
C24 C23' C24 22.0(8) . 2_556
C20 C23' C24 84.1(7) 2_556 2_556
C23 C23' H23C 164.8 2_556 .
C20' C23' H23C 113.1 . .
C24 C23' H23C 110.1 . .
C20 C23' H23C 130.8 2_556 .
C24 C23' H23C 129.5 2_556 .
C23 C23' H23D 61.8 2_556 .
C20' C23' H23D 109.5 . .
C24 C23' H23D 111.4 . .
C20 C23' H23D 102.2 2_556 .
C24 C23' H23D 92.7 2_556 .
H23C C23' H23D 109.3 . .
S1' S1 C4 74(4) 5_656 .
S1' S1 C1 84(5) 5_656 .
C4 S1 C1 91.6(7) . .
S1' S1 C1' 58(4) 5_656 5_656
C4 S1 C1' 87.8(9) . 5_656
C1 S1 C1' 26.2(7) . 5_656
S1' S1 C4' 55(4) 5_656 5_656
C4 S1 C4' 19.7(8) . 5_656
C1 S1 C4' 93.6(8) . 5_656
C1' S1 C4' 81.4(9) 5_656 5_656
C1' C1 C2 81.8(18) 5_656 .
C1' C1 C1' 101.6(17) 5_656 .
C2 C1 C1' 128.3(8) . .
C1' C1 C1 69.9(16) 5_656 5_656
C2 C1 C1 121.2(14) . 5_656
C1' C1 C1 31.8(9) . 5_656
C1' C1 S1 87.3(19) 5_656 .
C2 C1 S1 111.1(8) . .
C1' C1 S1 120.5(7) . .
C1 C1 S1 117.5(13) 5_656 .
C1' C1 S1' 74(2) 5_656 5_656
C2 C1 S1' 106.7(11) . 5_656
C1' C1 S1' 124.1(9) . 5_656
C1 C1 S1' 113.2(16) 5_656 5_656
S1 C1 S1' 13.0(12) . 5_656
C1' C1 C2' 43.0(14) 5_656 5_656
C2 C1 C2' 38.8(7) . 5_656
C1' C1 C2' 125.1(8) . 5_656
C1 C1 C2' 99.2(12) 5_656 5_656
S1 C1 C2' 101.2(8) . 5_656
S1' C1 C2' 90.3(10) 5_656 5_656
C2' C2 C1 93.5(12) 5_656 .
C2' C2 C3 81.3(11) 5_656 .
C1 C2 C3 113.2(9) . .
C2' C2 C1' 59.9(8) 5_656 5_656
C1 C2 C1' 33.6(10) . 5_656
C3 C2 C1' 106.3(10) . 5_656
C2' C2 C3' 48.1(7) 5_656 5_656
C1 C2 C3' 108.7(9) . 5_656
C3 C2 C3' 33.3(7) . 5_656
C1' C2 C3' 85.6(8) 5_656 5_656
C2' C2 H2A 96.9 5_656 .
C1 C2 H2A 123.4 . .
C3 C2 H2A 123.3 . .
C1' C2 H2A 121.6 5_656 .
C3' C2 H2A 119.2 5_656 .
C3' C3 C4 86.6(14) 5_656 .
C3' C3 C2 99.3(12) 5_656 .
C4 C3 C2 111.9(9) . .
C3' C3 C4' 61.1(10) 5_656 5_656
C4 C3 C4' 25.5(11) . 5_656
C2 C3 C4' 114.5(10) . 5_656
C3' C3 C2' 57.0(9) 5_656 5_656
C4 C3 C2' 106.8(10) . 5_656
C2 C3 C2' 42.3(7) . 5_656
C4' C3 C2' 91.9(10) 5_656 5_656
C3' C3 H3A 83.7 5_656 .
C4 C3 H3A 123.0 . .
C2 C3 H3A 125.0 . .
C4' C3 H3A 114.5 5_656 .
C2' C3 H3A 113.7 5_656 .
C4' C4 C3 91(2) 5_656 .
C4' C4 C5 79(2) 5_656 .
C3 C4 C5 128.4(15) . .
C4' C4 C5' 70(2) 5_656 5_656
C3 C4 C5' 127.5(16) . 5_656
C5 C4 C5' 9.3(12) . 5_656
C4' C4 S1' 85(2) 5_656 5_656
C3 C4 S1' 109.5(11) . 5_656
C5 C4 S1' 119.5(15) . 5_656
C5' C4 S1' 116.3(16) 5_656 5_656
C4' C4 C3' 52(2) 5_656 5_656
C3 C4 C3' 39.2(8) . 5_656
C5 C4 C3' 112.6(13) . 5_656
C5' C4 C3' 106.0(14) 5_656 5_656
S1' C4 C3' 100.5(11) 5_656 5_656
C4' C4 S1 98(3) 5_656 .
C3 C4 S1 112.0(8) . .
C5 C4 S1 119.4(14) . .
C5' C4 S1 118.4(15) 5_656 .
S1' C4 S1 13.1(13) 5_656 .
C3' C4 S1 110.9(10) 5_656 .
C5' C5 O1' 77(10) 5_656 5_656
C5' C5 O2 84(10) 5_656 .
O1' C5 O2 128(2) 5_656 .
C5' C5 O1 69(10) 5_656 .
O1' C5 O1 8(3) 5_656 .
O2 C5 O1 123(3) . .
C5' C5 O2' 58(10) 5_656 5_656
O1' C5 O2' 116(2) 5_656 5_656
O2 C5 O2' 25.8(11) . 5_656
O1 C5 O2' 109(3) . 5_656
C5' C5 C4 125(9) 5_656 .
O1' C5 C4 115(2) 5_656 .
O2 C5 C4 115.9(19) . .
O1 C5 C4 121(3) . .
O2' C5 C4 127(2) 5_656 .
C5' C5 C4' 99(9) 5_656 5_656
O1' C5 C4' 115(2) 5_656 5_656
O2 C5 C4' 115(2) . 5_656
O1 C5 C4' 118(3) . 5_656
O2' C5 C4' 115(2) 5_656 5_656
C4 C5 C4' 26.1(11) . 5_656
O1' O1 C5' 68(10) 5_656 5_656
O1' O1 C5 55(10) 5_656 .
C5' O1 C5 13.7(15) 5_656 .
O1' O1 Co1 124(10) 5_656 .
C5' O1 Co1 130(2) 5_656 .
C5 O1 Co1 132(2) . .
O2' O2 C5 82(3) 5_656 .
O2' O2 C5' 68(3) 5_656 5_656
C5 O2 C5' 14.1(15) . 5_656
S1 S1' C4 93(5) 5_656 5_656
S1 S1' C1' 111(5) 5_656 .
C4 S1' C1' 96.0(9) 5_656 .
S1 S1' C4' 114(5) 5_656 .
C4 S1' C4' 22.2(9) 5_656 .
C1' S1' C4' 92.4(7) . .
S1 S1' C1 83(5) 5_656 5_656
C4 S1' C1 93.7(12) 5_656 5_656
C1' S1' C1 28.0(8) . 5_656
C4' S1' C1 100.7(10) . 5_656
C1 C1' C2' 112(2) 5_656 .
C1 C1' C1 78.3(17) 5_656 .
C2' C1' C1 131.1(8) . .
C1 C1' C2 64.6(15) 5_656 5_656
C2' C1' C2 47.5(8) . 5_656
C1 C1' C2 116.9(9) . 5_656
C1 C1' S1' 77(2) 5_656 .
C2' C1' S1' 110.9(8) . .
C1 C1' S1' 118.0(8) . .
C2 C1' S1' 102.0(9) 5_656 .
C1 C1' C1' 52.1(13) 5_656 5_656
C2' C1' C1' 134.3(14) . 5_656
C1 C1' C1' 26.2(7) . 5_656
C2 C1' C1' 99.8(11) 5_656 5_656
S1' C1' C1' 106.3(12) . 5_656
C1 C1' S1 66.4(17) 5_656 5_656
C2' C1' S1 115.7(10) . 5_656
C1 C1' S1 112.1(9) . 5_656
C2 C1' S1 97.8(11) 5_656 5_656
S1' C1' S1 11.2(12) . 5_656
C1' C1' S1 97.1(12) 5_656 5_656
C2 C2' C1' 72.6(12) 5_656 .
C2 C2' C3' 95.0(10) 5_656 .
C1' C2' C3' 114.1(9) . .
C2 C2' C3 56.3(8) 5_656 5_656
C1' C2' C3 99.4(9) . 5_656
C3' C2' C3 38.6(6) . 5_656
C2 C2' C1 47.7(8) 5_656 5_656
C1' C2' C1 24.9(9) . 5_656
C3' C2' C1 109.7(9) . 5_656
C3 C2' C1 82.4(8) 5_656 5_656
C2 C2' H2'A 101.5 5_656 .
C1' C2' H2'A 122.2 . .
C3' C2' H2'A 123.7 . .
C3 C2' H2'A 125.4 5_656 .
C1 C2' H2'A 121.2 5_656 .
C3 C3' C4' 76.2(13) 5_656 .
C3 C3' C2' 84.3(11) 5_656 .
C4' C3' C2' 111.5(8) . .
C3 C3' C4 54.2(10) 5_656 5_656
C4' C3' C4 22.0(10) . 5_656
C2' C3' C4 104.6(10) . 5_656
C3 C3' C2 47.4(8) 5_656 5_656
C4' C3' C2 96.7(9) . 5_656
C2' C3' C2 36.9(6) . 5_656
C4 C3' C2 79.9(8) 5_656 5_656
C3 C3' H3'A 108.3 5_656 .
C4' C3' H3'A 124.6 . .
C2' C3' H3'A 123.9 . .
C4 C3' H3'A 127.5 5_656 .
C2 C3' H3'A 127.7 5_656 .
C4 C4' C3' 106(2) 5_656 .
C4 C4' C5 75(2) 5_656 5_656
C3' C4' C5 133.0(17) . 5_656
C4 C4' C3 64(2) 5_656 5_656
C3' C4' C3 42.7(8) . 5_656
C5 C4' C3 115.7(16) 5_656 5_656
C4 C4' C5' 87(2) 5_656 .
C3' C4' C5' 131.1(13) . .
C5 C4' C5' 11.9(12) 5_656 .
C3 C4' C5' 123.7(12) 5_656 .
C4 C4' S1' 73(2) 5_656 .
C3' C4' S1' 111.1(8) . .
C5 C4' S1' 113.8(16) 5_656 .
C3 C4' S1' 98.9(10) 5_656 .
C5' C4' S1' 117.8(13) . .
C4 C4' S1 62(2) 5_656 5_656
C3' C4' S1 115.3(10) . 5_656
C5 C4' S1 106.8(16) 5_656 5_656
C3 C4' S1 95.6(11) 5_656 5_656
C5' C4' S1 112.5(13) . 5_656
S1' C4' S1 10.7(12) . 5_656
C5 C5' O1' 88(10) 5_656 .
C5 C5' O2' 109(10) 5_656 .
O1' C5' O2' 131(3) . .
C5 C5' O1 97(10) 5_656 5_656
O1' C5' O1 10(3) . 5_656
O2' C5' O1 125(2) . 5_656
C5 C5' O2 82(10) 5_656 5_656
O1' C5' O2 130(3) . 5_656
O2' C5' O2 27.0(13) . 5_656
O1 C5' O2 129(2) 5_656 5_656
C5 C5' C4' 69(9) 5_656 .
O1' C5' C4' 111(3) . .
O2' C5' C4' 117.9(18) . .
O1 C5' C4' 117(2) 5_656 .
O2 C5' C4' 110(2) 5_656 .
C5 C5' C4 46(8) 5_656 5_656
O1' C5' C4 103(3) . 5_656
O2' C5' C4 122(2) . 5_656
O1 C5' C4 112(2) 5_656 5_656
O2 C5' C4 103.3(18) 5_656 5_656
C4' C5' C4 23.4(10) . 5_656
O1 O1' C5' 102(10) 5_656 .
O1 O1' C5 117(10) 5_656 5_656
C5' O1' C5 15.1(16) . 5_656
O1 O1' Co1 52(10) 5_656 5_656
C5' O1' Co1 125(3) . 5_656
C5 O1' Co1 129(2) 5_656 5_656
O2 O2' C5' 85(4) 5_656 .
O2 O2' C5 72(3) 5_656 5_656
C5' O2' C5 12.9(15) . 5_656
C7 C6 C6 129.2(5) . 7_456
C7 C6 S2 110.1(3) . .
C6 C6 S2 120.7(4) 7_456 .
C6 C7 C8 114.1(4) . .
C6 C7 H7 123.0 . .
C8 C7 H7 123.0 . .
C9 C8 C7 112.9(4) . .
C9 C8 H8 123.5 . .
C7 C8 H8 123.5 . .
C8 C9 C10 128.8(4) . .
C8 C9 S2 110.0(3) . .
C10 C9 S2 121.2(3) . .
O4 C10 O3 127.8(4) . .
O4 C10 C9 117.0(3) . .
O3 C10 C9 115.2(3) . .
N1 C11 C12 122.7(4) . .
N1 C11 H11 118.6 . .
C12 C11 H11 118.6 . .
C13 C12 C11 121.8(4) . .
C13 C12 H12 119.1 . .
C11 C12 H12 119.1 . .
C12 C13 C14 115.3(4) . .
C12 C13 C16 122.8(4) . .
C14 C13 C16 121.9(4) . .
C13 C14 C15 119.9(4) . .
C13 C14 H14 120.1 . .
C15 C14 H14 120.1 . .
N1 C15 C14 124.3(4) . .
N1 C15 H15 117.9 . .
C14 C15 H15 117.9 . .
C13 C16 C17 112.4(3) . .
C13 C16 H16A 109.1 . .
C17 C16 H16A 109.1 . .
C13 C16 H16B 109.1 . .
C17 C16 H16B 109.1 . .
H16A C16 H16B 107.8 . .
C16 C17 C16 112.3(4) 2_656 .
C16 C17 H17A 109.1 2_656 .
C16 C17 H17A 109.1 . .
C16 C17 H17B 109.1 2_656 .
C16 C17 H17B 109.1 . .
H17A C17 H17B 107.9 . .
O1 Co1 O3 176.4(9) . .
O1 Co1 O4 86.2(9) . 2
O3 Co1 O4 96.61(9) . 2
O1 Co1 O1' 4.8(15) . 5_656
O3 Co1 O1' 172.4(7) . 5_656
O4 Co1 O1' 90.9(7) 2 5_656
O1 Co1 N1 87.1(9) . .
O3 Co1 N1 90.92(10) . .
O4 Co1 N1 86.45(11) 2 .
O1' Co1 N1 88.3(8) 5_656 .
O1 Co1 O5 89.9(9) . .
O3 Co1 O5 92.35(8) . .
O4 Co1 O5 88.65(8) 2 .
O1' Co1 O5 89.0(9) 5_656 .
N1 Co1 O5 174.39(9) . .
O1 Co1 N2 91.1(10) . 2_556
O3 Co1 N2 86.0(5) . 2_556
O4 Co1 N2 176.4(5) 2 2_556
O1' Co1 N2 86.5(9) 5_656 2_556
N1 Co1 N2 90.9(5) . 2_556
O5 Co1 N2 93.8(5) . 2_556
O1 Co1 N2' 86.4(10) . .
O3 Co1 N2' 90.8(5) . .
O4 Co1 N2' 172.4(5) 2 .
O1' Co1 N2' 81.7(9) 5_656 .
N1 Co1 N2' 95.1(6) . .
O5 Co1 N2' 89.4(6) . .
N2 Co1 N2' 6.5(11) 2_556 .
C15 N1 C11 116.0(3) . .
C15 N1 Co1 123.3(3) . .
C11 N1 Co1 120.6(3) . .
C10 O3 Co1 134.4(2) . .
C10 O4 Co1 137.5(2) . 2
Co1 O5 Co1 115.86(13) . 2
Co1 O5 H5A 108.3 . .
Co1 O5 H5A 108.3 2 .
C6 S2 C9 92.95(18) . .

loop_
_geom_bond_atom_site_label_1
_geom_bond_atom_site_label_2
_geom_bond_distance
_geom_bond_site_symmetry_2
N2 N2' 0.25(4) 2_556
N2 C22' 1.34(3) 2_556
N2 C18 1.344(10) .
N2 C22 1.352(11) .
N2 C18' 1.45(3) 2_556
N2 Co1 2.171(16) 2_556
C18 C18' 0.54(2) 2_556
C18 N2' 1.32(3) 2_556
C18 C19 1.378(10) .
C18 C19' 1.69(2) 2_556
C18 H18A 0.9600 .
C19 C19' 0.660(16) 2_556
C19 C18' 1.25(2) 2_556
C19 C20 1.357(10) .
C19 H19A 0.9602 .
C20 C20' 0.53(2) 2_556
C20 C19' 1.04(2) 2_556
C20 C21 1.328(11) .
C20 C23 1.521(11) .
C20 C23' 1.69(2) 2_556
C21 C21' 0.51(2) 2_556
C21 C20' 1.04(2) 2_556
C21 C22 1.383(11) .
C21 C22' 1.58(2) 2_556
C21 H21A 0.9601 .
C22 C22' 0.38(3) 2_556
C22 C21' 1.30(3) 2_556
C22 N2' 1.41(4) 2_556
C22 H22A 0.9599 .
C23 C23' 0.796(16) 2_556
C23 C24 1.42(2) 2_556
C23 C24 1.505(11) .
C23 C20' 1.640(19) 2_556
C23 H23A 0.9600 .
C23 H23B 0.9599 .
C24 C24 0.79(2) 2_556
C24 C23 1.42(2) 2_556
C24 C23' 1.551(11) .
C24 H24A 0.9599 .
C24 H24B 0.9600 .
N2' N2 0.25(4) 2_556
N2' C18 1.32(3) 2_556
N2' C18' 1.349(11) .
N2' C22' 1.352(11) .
N2' C22 1.41(4) 2_556
N2' Co1 2.177(16) .
C18' C18 0.54(2) 2_556
C18' C19 1.25(2) 2_556
C18' C19' 1.364(11) .
C18' N2 1.45(3) 2_556
C18' H18B 0.9601 .
C19' C19 0.660(16) 2_556
C19' C20 1.04(2) 2_556
C19' C20' 1.314(11) .
C19' C18 1.69(2) 2_556
C19' H19B 0.9601 .
C20' C20 0.53(2) 2_556
C20' C21 1.04(2) 2_556
C20' C21' 1.332(10) .
C20' C23' 1.548(11) .
C20' C23 1.640(19) 2_556
C21' C21 0.51(2) 2_556
C21' C22 1.30(3) 2_556
C21' C22' 1.392(10) .
C21' H21B 0.9601 .
C22' C22 0.38(3) 2_556
C22' N2 1.34(3) 2_556
C22' C21 1.58(2) 2_556
C22' H22B 0.9600 .
C23' C23 0.796(16) 2_556
C23' C20 1.69(2) 2_556
C23' H23C 0.9600 .
C23' H23D 0.9600 .
S1 S1' 0.39(4) 5_656
S1 C4 1.703(11) .
S1 C1 1.712(10) .
S1 C1' 1.87(3) 5_656
S1 C4' 1.90(3) 5_656
C1 C1' 0.83(2) 5_656
C1 C2 1.347(10) .
C1 C1' 1.475(9) .
C1 C1 1.54(2) 5_656
C1 S1' 1.72(3) 5_656
C2 C2' 1.142(15) 5_656
C2 C3 1.412(10) .
C2 C1' 1.48(2) 5_656
C2 H2A 0.9600 .
C3 C3' 1.052(16) 5_656
C3 C4 1.351(11) .
C3 C4' 1.51(2) 5_656
C3 C2' 1.677(16) 5_656
C3 H3A 0.9600 .
C4 C4' 0.65(3) 5_656
C4 C5 1.43(3) .
C4 C5' 1.63(3) 5_656
C4 S1' 1.64(3) 5_656
C4 C3' 1.66(2) 5_656
C5 C5' 0.32(3) 5_656
C5 O1' 1.23(3) 5_656
C5 O2 1.30(3) .
C5 O1 1.34(5) .
C5 O2' 1.35(4) 5_656
C5 C4' 1.45(3) 5_656
O1 O1' 0.21(6) 5_656
O1 C5' 1.26(3) 5_656
O1 Co1 2.01(3) .
O2 O2' 0.59(2) 5_656
O2 C5' 1.30(4) 5_656
S1' S1 0.39(4) 5_656
S1' C4 1.64(3) 5_656
S1' C1' 1.695(11) .
S1' C4' 1.712(11) .
S1' C1 1.72(3) 5_656
C1' C1 0.83(2) 5_656
C1' C2' 1.339(10) .
C1' C2 1.48(2) 5_656
C1' S1 1.87(3) 5_656
C2' C2 1.142(15) 5_656
C2' C3' 1.414(9) .
C2' C3 1.677(16) 5_656
C2' H2'A 0.9601 .
C3' C3 1.052(16) 5_656
C3' C4' 1.358(10) .
C3' C4 1.66(2) 5_656
C3' H3'A 0.9600 .
C4' C4 0.65(3) 5_656
C4' C5 1.45(3) 5_656
C4' C3 1.51(2) 5_656
C4' C5' 1.53(2) .
C4' S1 1.90(3) 5_656
C5' C5 0.32(3) 5_656
C5' O1' 1.20(5) .
C5' O2' 1.22(3) .
C5' O1 1.26(3) 5_656
C5' O2 1.30(4) 5_656
C5' C4 1.63(3) 5_656
O1' O1 0.21(6) 5_656
O1' C5 1.23(3) 5_656
O1' Co1 2.13(3) 5_656
O2' O2 0.59(2) 5_656
O2' C5 1.35(4) 5_656
C6 C7 1.366(5) .
C6 C6 1.448(7) 7_456
C6 S2 1.716(4) .
C7 C8 1.400(5) .
C7 H7 0.9500 .
C8 C9 1.377(4) .
C8 H8 0.9500 .
C9 C10 1.464(4) .
C9 S2 1.724(4) .
C10 O4 1.237(4) .
C10 O3 1.267(4) .
C11 N1 1.329(4) .
C11 C12 1.380(5) .
C11 H11 0.9500 .
C12 C13 1.369(5) .
C12 H12 0.9500 .
C13 C14 1.379(5) .
C13 C16 1.510(4) .
C14 C15 1.387(4) .
C14 H14 0.9500 .
C15 N1 1.323(4) .
C15 H15 0.9500 .
C16 C17 1.516(4) .
C16 H16A 0.9900 .
C16 H16B 0.9900 .
C17 C16 1.516(4) 2_656
C17 H17A 0.9900 .
C17 H17B 0.9900 .
Co1 O3 2.039(2) .
Co1 O4 2.067(2) 2
Co1 O1' 2.13(3) 5_656
Co1 N1 2.141(3) .
Co1 O5 2.1614(15) .
Co1 N2 2.171(16) 2_556
O4 Co1 2.067(2) 2
O5 Co1 2.1615(15) 2
O5 H5A 0.8499 .

loop_
_platon_squeeze_void_nr
_platon_squeeze_void_average_x
_platon_squeeze_void_average_y
_platon_squeeze_void_average_z
_platon_squeeze_void_volume
_platon_squeeze_void_count_electrons
_platon_squeeze_void_content
1 -0.036 0.250 0.709 1200 314 ' '
2 -0.055 0.750 0.180 1200 314 ' '
